data_7106643
loop_
_publ_author_name
'Lucile Bernet'
'Ralte Lalrempuia'
'Wadih Ghattas'
'Helge Muller-Bunz'
'Laura Vigara'
'Antoni Llobet'
'Martin Albrecht'

_publ_section_title
;
 Tunable single-site ruthenium catalysts for efficient water oxidation
;
_journal_name_full Chem.Commun.
_journal_page_first 8058
_journal_paper_doi 10.1039/c1cc12615f
_journal_volume 47
_journal_year 2011
_chemical_formula_moiety 'C17 H22 N8 Ru, 2 (C F3 O3 S)'
_chemical_formula_sum 'C19 H22 F6 N8 O6 Ru S2'
_chemical_formula_weight 737.64
_chemical_name_systematic
;
?
;
_space_group_IT_number 2
_symmetry_cell_setting triclinic
_symmetry_space_group_name_Hall '-P 1'
_symmetry_space_group_name_H-M 'P -1'
_atom_sites_solution_hydrogens geom
_atom_sites_solution_primary direct
_atom_sites_solution_secondary difmap
_audit_creation_method SHELXL-97
_cell_angle_alpha 71.673(3)
_cell_angle_beta 72.374(4)
_cell_angle_gamma 65.259(4)
_cell_formula_units_Z 2
_cell_length_a 10.8566(5)
_cell_length_b 11.8285(4)
_cell_length_c 12.7801(5)
_cell_measurement_reflns_used 16260
_cell_measurement_temperature 100(2)
_cell_measurement_theta_max 32.9188
_cell_measurement_theta_min 3.3317
_cell_volume 1386.76(11)
_computing_cell_refinement
;
CrysAlisPro, Oxford Diffraction Ltd.,
Version 1.171.33.66 (release 28-04-2010 CrysAlis171 .NET)
(compiled Apr 28 2010,14:27:37)
;
_computing_data_collection
;
CrysAlisPro, Oxford Diffraction Ltd.,
Version 1.171.33.66 (release 28-04-2010 CrysAlis171 .NET)
(compiled Apr 28 2010,14:27:37)
;
_computing_data_reduction
;
CrysAlisPro, Oxford Diffraction Ltd.,
Version 1.171.33.66 (release 28-04-2010 CrysAlis171 .NET)
(compiled Apr 28 2010,14:27:37)
;
_computing_structure_refinement 'SHELXL-97 (Sheldrick, 1997)'
_computing_structure_solution 'SHELXS-97 (Sheldrick, 1990)'
_diffrn_ambient_temperature 100(2)
_diffrn_detector_area_resol_mean 10.3196
_diffrn_measured_fraction_theta_full 0.998
_diffrn_measured_fraction_theta_max 0.912
_diffrn_measurement_device_type 'SuperNova, Dual, Cu at zero, Atlas'
_diffrn_measurement_method '\w scans'
_diffrn_radiation_monochromator mirror
_diffrn_radiation_source 'SuperNova (Mo) X-ray Source'
_diffrn_radiation_type MoK\a
_diffrn_radiation_wavelength 0.71073
_diffrn_reflns_av_R_equivalents 0.0311
_diffrn_reflns_av_sigmaI/netI 0.0355
_diffrn_reflns_limit_h_max 16
_diffrn_reflns_limit_h_min -16
_diffrn_reflns_limit_k_max 18
_diffrn_reflns_limit_k_min -17
_diffrn_reflns_limit_l_max 19
_diffrn_reflns_limit_l_min -18
_diffrn_reflns_number 31523
_diffrn_reflns_theta_full 30.00
_diffrn_reflns_theta_max 32.99
_diffrn_reflns_theta_min 3.34
_exptl_absorpt_coefficient_mu 0.807
_exptl_absorpt_correction_T_max 0.940
_exptl_absorpt_correction_T_min 0.861
_exptl_absorpt_correction_type analytical
_exptl_absorpt_process_details
;
CrysAlisPro, Oxford Diffraction Ltd.,
Version 1.171.33.66 (release 28-04-2010 CrysAlis171 .NET)
(compiled Apr 28 2010,14:27:37)
Analytical numeric absorption correction using a multifaceted crystal
model based on expressions derived by R.C. Clark & J.S. Reid.
(Clark, R. C. & Reid, J. S. (1995). Acta Cryst. A51, 887-897)
;
_exptl_crystal_density_diffrn 1.767
_exptl_crystal_density_method 'not measured'
_exptl_crystal_F_000 740
_exptl_crystal_size_max 0.2558
_exptl_crystal_size_mid 0.1536
_exptl_crystal_size_min 0.0943
_refine_diff_density_max 0.652
_refine_diff_density_min -0.772
_refine_diff_density_rms 0.079
_refine_ls_extinction_method none
_refine_ls_goodness_of_fit_ref 1.047
_refine_ls_hydrogen_treatment constr
_refine_ls_matrix_type full
_refine_ls_number_parameters 385
_refine_ls_number_reflns 9541
_refine_ls_number_restraints 0
_refine_ls_restrained_S_all 1.047
_refine_ls_R_factor_all 0.0343
_refine_ls_R_factor_gt 0.0257
_refine_ls_shift/su_max 0.002
_refine_ls_shift/su_mean 0.000
_refine_ls_structure_factor_coef Fsqd
_refine_ls_weighting_details 'calc w=1/[\s^2^(Fo^2^)+(0.0320P)^2^+0.1147P] where P=(Fo^2^+2Fc^2^)/3'
_refine_ls_weighting_scheme calc
_refine_ls_wR_factor_gt 0.0620
_refine_ls_wR_factor_ref 0.0641
_reflns_number_gt 8090
_reflns_number_total 9541
_reflns_threshold_expression I>2\s(I)
_cod_data_source_file c1cc12615f.txt
_cod_data_source_block alb52(3a)
_cod_original_cell_volume 1386.76(10)
_cod_database_code 7106643

loop_
_symmetry_equiv_pos_as_xyz
'x, y, z'
'-x, -y, -z'

loop_
_atom_site_label
_atom_site_type_symbol
_atom_site_fract_x
_atom_site_fract_y
_atom_site_fract_z
_atom_site_U_iso_or_equiv
_atom_site_adp_type
_atom_site_occupancy
_atom_site_symmetry_multiplicity
_atom_site_calc_flag
_atom_site_refinement_flags
_atom_site_disorder_assembly
_atom_site_disorder_group
Ru Ru 0.584447(10) 0.732931(10) 0.695731(9) 0.00976(3) Uani 1 1 d . . .
N1 N 0.41950(11) 0.89801(11) 0.73319(9) 0.0113(2) Uani 1 1 d . . .
C1 C 0.41640(15) 1.01759(13) 0.68482(12) 0.0156(3) Uani 1 1 d . . .
H1 H 0.4926 1.0292 0.6277 0.019 Uiso 1 1 calc R . .
C2 C 0.30772(15) 1.12462(14) 0.71418(13) 0.0182(3) Uani 1 1 d . . .
H2 H 0.3098 1.2075 0.6781 0.022 Uiso 1 1 calc R . .
C3 C 0.19629(16) 1.10884(14) 0.79678(13) 0.0186(3) Uani 1 1 d . . .
H3 H 0.1207 1.1809 0.8185 0.022 Uiso 1 1 calc R . .
C4 C 0.19577(15) 0.98687(13) 0.84779(12) 0.0161(3) Uani 1 1 d . . .
H4 H 0.1197 0.9743 0.9045 0.019 Uiso 1 1 calc R . .
C5 C 0.30804(14) 0.88313(13) 0.81484(11) 0.0117(2) Uani 1 1 d . . .
C6 C 0.33049(13) 0.74835(13) 0.85809(11) 0.0114(2) Uani 1 1 d . . .
C7 C 0.45332(13) 0.65987(13) 0.81427(11) 0.0112(2) Uani 1 1 d . . .
N2 N 0.25597(11) 0.68313(11) 0.93981(9) 0.0121(2) Uani 1 1 d . . .
C8 C 0.12167(15) 0.72943(15) 1.01451(12) 0.0184(3) Uani 1 1 d . . .
H8A H 0.0931 0.6572 1.0592 0.028 Uiso 1 1 calc R . .
H8B H 0.0524 0.7894 0.9694 0.028 Uiso 1 1 calc R . .
H8C H 0.1298 0.7726 1.0648 0.028 Uiso 1 1 calc R . .
N3 N 0.32192(12) 0.55835(11) 0.95234(10) 0.0137(2) Uani 1 1 d . . .
N4 N 0.44065(12) 0.54718(11) 0.87609(9) 0.0117(2) Uani 1 1 d . . .
C9 C 0.53829(15) 0.41928(13) 0.86615(12) 0.0158(3) Uani 1 1 d . . .
H9A H 0.5238 0.3588 0.9372 0.024 Uiso 1 1 calc R . .
H9B H 0.6331 0.4182 0.8489 0.024 Uiso 1 1 calc R . .
H9C H 0.5236 0.3949 0.8056 0.024 Uiso 1 1 calc R . .
N5 N 0.70639(12) 0.83552(11) 0.57797(10) 0.0136(2) Uani 1 1 d . . .
C10 C 0.77477(14) 0.89208(14) 0.52325(11) 0.0148(3) Uani 1 1 d . . .
C11 C 0.86096(17) 0.96602(16) 0.45466(13) 0.0232(3) Uani 1 1 d . . .
H11A H 0.8215 1.0216 0.3887 0.035 Uiso 1 1 calc R . .
H11B H 0.9546 0.9081 0.4300 0.035 Uiso 1 1 calc R . .
H11C H 0.8649 1.0181 0.4990 0.035 Uiso 1 1 calc R . .
N6 N 0.74201(12) 0.56971(11) 0.66392(9) 0.0125(2) Uani 1 1 d . . .
C12 C 0.83534(14) 0.48388(13) 0.63947(11) 0.0130(2) Uani 1 1 d . . .
C13 C 0.95418(14) 0.37414(13) 0.60737(12) 0.0157(3) Uani 1 1 d . . .
H13A H 0.9538 0.3671 0.5331 0.024 Uiso 1 1 calc R . .
H13B H 0.9489 0.2964 0.6628 0.024 Uiso 1 1 calc R . .
H13C H 1.0397 0.3852 0.6047 0.024 Uiso 1 1 calc R . .
N7 N 0.50171(12) 0.72663(11) 0.57558(10) 0.0135(2) Uani 1 1 d . . .
C14 C 0.46111(14) 0.70412(14) 0.51476(12) 0.0152(3) Uani 1 1 d . . .
C15 C 0.41094(16) 0.67220(16) 0.43822(13) 0.0213(3) Uani 1 1 d . . .
H15A H 0.4885 0.6380 0.3794 0.032 Uiso 1 1 calc R . .
H15B H 0.3419 0.7490 0.4037 0.032 Uiso 1 1 calc R . .
H15C H 0.3686 0.6081 0.4801 0.032 Uiso 1 1 calc R . .
N8 N 0.67218(11) 0.72338(11) 0.81845(9) 0.0120(2) Uani 1 1 d . . .
C16 C 0.72375(14) 0.70756(13) 0.89000(12) 0.0146(3) Uani 1 1 d . . .
C17 C 0.78832(17) 0.68873(16) 0.98174(13) 0.0237(3) Uani 1 1 d . . .
H17A H 0.8223 0.7581 0.9675 0.036 Uiso 1 1 calc R . .
H17B H 0.8660 0.6071 0.9870 0.036 Uiso 1 1 calc R . .
H17C H 0.7202 0.6884 1.0525 0.036 Uiso 1 1 calc R . .
O1 O 0.79099(11) 0.52193(11) 0.40226(9) 0.0210(2) Uani 1 1 d . . .
O2 O 0.91494(12) 0.56960(11) 0.21017(9) 0.0258(2) Uani 1 1 d . . .
O3 O 0.69373(11) 0.54348(12) 0.24639(10) 0.0258(3) Uani 1 1 d . . .
C18 C 0.90644(16) 0.34377(15) 0.29057(14) 0.0210(3) Uani 1 1 d . . .
F1 F 1.02278(10) 0.29952(10) 0.32839(9) 0.0336(2) Uani 1 1 d . . .
F2 F 0.93908(11) 0.32117(11) 0.18808(10) 0.0397(3) Uani 1 1 d . . .
F3 F 0.82869(12) 0.27666(10) 0.35654(11) 0.0473(3) Uani 1 1 d . . .
S1 S 0.81648(4) 0.51424(3) 0.28666(3) 0.01435(7) Uani 1 1 d . . .
O4 O 0.81243(13) 0.18570(11) 0.78782(11) 0.0321(3) Uani 1 1 d . . .
O5 O 0.81665(13) 0.03613(14) 0.69295(11) 0.0366(3) Uani 1 1 d . . .
O6 O 0.89220(13) -0.04038(12) 0.87175(11) 0.0361(3) Uani 1 1 d . . .
S2 S 0.80947(4) 0.06246(3) 0.79735(3) 0.01677(7) Uani 1 1 d . . .
C19 C 0.63309(15) 0.07725(14) 0.87372(13) 0.0180(3) Uani 1 1 d . . .
F4 F 0.53904(10) 0.16720(9) 0.81491(9) 0.0289(2) Uani 1 1 d . . .
F5 F 0.60715(11) 0.11171(10) 0.97022(8) 0.0316(2) Uani 1 1 d . . .
F6 F 0.61162(11) -0.03045(10) 0.89562(11) 0.0413(3) Uani 1 1 d . . .

loop_
_atom_site_aniso_label
_atom_site_aniso_U_11
_atom_site_aniso_U_22
_atom_site_aniso_U_33
_atom_site_aniso_U_23
_atom_site_aniso_U_13
_atom_site_aniso_U_12
Ru 0.00920(5) 0.01008(5) 0.00966(5) -0.00233(4) -0.00122(4) -0.00343(4)
N1 0.0116(5) 0.0113(5) 0.0108(5) -0.0021(4) -0.0025(4) -0.0038(4)
C1 0.0142(6) 0.0137(6) 0.0167(6) -0.0020(5) -0.0007(5) -0.0054(5)
C2 0.0193(7) 0.0116(6) 0.0222(7) -0.0032(5) -0.0043(6) -0.0044(5)
C3 0.0183(7) 0.0142(7) 0.0199(7) -0.0056(5) -0.0023(6) -0.0023(6)
C4 0.0142(6) 0.0158(7) 0.0150(6) -0.0035(5) -0.0006(5) -0.0037(5)
C5 0.0125(6) 0.0131(6) 0.0104(6) -0.0018(5) -0.0034(5) -0.0051(5)
C6 0.0111(6) 0.0126(6) 0.0106(6) -0.0018(5) -0.0022(5) -0.0049(5)
C7 0.0121(6) 0.0125(6) 0.0106(6) -0.0027(5) -0.0041(5) -0.0047(5)
N2 0.0105(5) 0.0139(5) 0.0111(5) -0.0016(4) -0.0014(4) -0.0050(4)
C8 0.0131(6) 0.0228(7) 0.0155(7) -0.0044(6) 0.0026(5) -0.0063(6)
N3 0.0134(5) 0.0139(6) 0.0139(5) -0.0014(4) -0.0031(4) -0.0058(4)
N4 0.0120(5) 0.0114(5) 0.0123(5) -0.0018(4) -0.0034(4) -0.0048(4)
C9 0.0166(6) 0.0105(6) 0.0199(7) -0.0037(5) -0.0065(5) -0.0022(5)
N5 0.0123(5) 0.0153(6) 0.0120(5) -0.0037(4) -0.0018(4) -0.0036(4)
C10 0.0149(6) 0.0167(7) 0.0127(6) -0.0029(5) -0.0027(5) -0.0059(5)
C11 0.0271(8) 0.0286(8) 0.0191(7) -0.0031(6) -0.0002(6) -0.0194(7)
N6 0.0130(5) 0.0137(5) 0.0114(5) -0.0024(4) -0.0019(4) -0.0060(4)
C12 0.0148(6) 0.0134(6) 0.0122(6) -0.0013(5) -0.0036(5) -0.0068(5)
C13 0.0145(6) 0.0127(6) 0.0173(6) -0.0034(5) -0.0025(5) -0.0028(5)
N7 0.0122(5) 0.0143(6) 0.0117(5) -0.0026(4) -0.0002(4) -0.0043(4)
C14 0.0123(6) 0.0170(7) 0.0135(6) -0.0030(5) -0.0007(5) -0.0039(5)
C15 0.0203(7) 0.0309(8) 0.0156(7) -0.0074(6) -0.0043(6) -0.0097(6)
N8 0.0115(5) 0.0110(5) 0.0128(5) -0.0025(4) -0.0005(4) -0.0046(4)
C16 0.0143(6) 0.0139(6) 0.0149(6) -0.0015(5) -0.0010(5) -0.0068(5)
C17 0.0287(8) 0.0285(8) 0.0205(7) 0.0026(6) -0.0130(6) -0.0165(7)
O1 0.0248(6) 0.0252(6) 0.0151(5) -0.0077(4) -0.0043(4) -0.0084(5)
O2 0.0277(6) 0.0282(6) 0.0213(6) 0.0018(5) -0.0026(5) -0.0164(5)
O3 0.0156(5) 0.0373(7) 0.0233(6) -0.0099(5) -0.0084(4) -0.0027(5)
C18 0.0160(7) 0.0223(8) 0.0253(8) -0.0101(6) 0.0011(6) -0.0073(6)
F1 0.0227(5) 0.0287(6) 0.0402(6) -0.0065(5) -0.0134(5) 0.0036(4)
F2 0.0339(6) 0.0483(7) 0.0411(6) -0.0339(6) -0.0024(5) -0.0049(5)
F3 0.0363(6) 0.0231(6) 0.0733(9) -0.0163(6) 0.0183(6) -0.0180(5)
S1 0.01413(15) 0.01669(17) 0.01235(15) -0.00250(12) -0.00397(12) -0.00517(13)
O4 0.0305(7) 0.0247(6) 0.0443(8) -0.0083(6) 0.0027(6) -0.0192(5)
O5 0.0278(6) 0.0546(9) 0.0288(7) -0.0241(6) 0.0024(5) -0.0109(6)
O6 0.0206(6) 0.0332(7) 0.0419(8) 0.0079(6) -0.0128(6) -0.0047(5)
S2 0.01446(16) 0.01711(17) 0.01801(17) -0.00267(13) -0.00152(13) -0.00697(13)
C19 0.0175(7) 0.0146(7) 0.0234(7) -0.0042(6) -0.0014(6) -0.0088(6)
F4 0.0172(4) 0.0285(5) 0.0366(6) -0.0072(4) -0.0083(4) -0.0019(4)
F5 0.0302(5) 0.0415(6) 0.0205(5) -0.0094(4) 0.0033(4) -0.0142(5)
F6 0.0269(5) 0.0199(5) 0.0747(9) -0.0151(5) 0.0085(6) -0.0155(4)

loop_
_atom_type_symbol
_atom_type_description
_atom_type_scat_dispersion_real
_atom_type_scat_dispersion_imag
_atom_type_scat_source
C C 0.0033 0.0016 'International Tables Vol C Tables 4.2.6.8 and 6.1.1.4'
H H 0.0000 0.0000 'International Tables Vol C Tables 4.2.6.8 and 6.1.1.4'
N N 0.0061 0.0033 'International Tables Vol C Tables 4.2.6.8 and 6.1.1.4'
O O 0.0106 0.0060 'International Tables Vol C Tables 4.2.6.8 and 6.1.1.4'
F F 0.0171 0.0103 'International Tables Vol C Tables 4.2.6.8 and 6.1.1.4'
S S 0.1246 0.1234 'International Tables Vol C Tables 4.2.6.8 and 6.1.1.4'
Ru Ru -1.2594 0.8363 'International Tables Vol C Tables 4.2.6.8 and 6.1.1.4'

loop_
_geom_angle_atom_site_label_1
_geom_angle_atom_site_label_2
_geom_angle_atom_site_label_3
_geom_angle
_geom_angle_site_symmetry_1
_geom_angle_site_symmetry_3
_geom_angle_publ_flag
C7 Ru N8 88.27(5) . . ?
C7 Ru N6 99.97(5) . . ?
N8 Ru N6 88.37(4) . . ?
C7 Ru N7 89.75(5) . . ?
N8 Ru N7 175.29(4) . . ?
N6 Ru N7 87.77(4) . . ?
C7 Ru N1 78.34(5) . . ?
N8 Ru N1 91.07(4) . . ?
N6 Ru N1 178.23(4) . . ?
N7 Ru N1 92.71(4) . . ?
C7 Ru N5 171.67(5) . . ?
N8 Ru N5 89.58(4) . . ?
N6 Ru N5 88.02(4) . . ?
N7 Ru N5 92.97(5) . . ?
N1 Ru N5 93.66(4) . . ?
C1 N1 C5 117.55(12) . . ?
C1 N1 Ru 124.67(9) . . ?
C5 N1 Ru 117.76(9) . . ?
N1 C1 C2 123.24(13) . . ?
N1 C1 H1 118.4 . . ?
C2 C1 H1 118.4 . . ?
C3 C2 C1 118.86(14) . . ?
C3 C2 H2 120.6 . . ?
C1 C2 H2 120.6 . . ?
C2 C3 C4 119.36(13) . . ?
C2 C3 H3 120.3 . . ?
C4 C3 H3 120.3 . . ?
C3 C4 C5 119.12(13) . . ?
C3 C4 H4 120.4 . . ?
C5 C4 H4 120.4 . . ?
N1 C5 C4 121.87(12) . . ?
N1 C5 C6 109.73(11) . . ?
C4 C5 C6 128.39(12) . . ?
N2 C6 C7 107.92(12) . . ?
N2 C6 C5 133.40(12) . . ?
C7 C6 C5 118.64(12) . . ?
N4 C7 C6 102.30(11) . . ?
N4 C7 Ru 142.09(10) . . ?
C6 C7 Ru 115.53(10) . . ?
N3 N2 C6 111.50(11) . . ?
N3 N2 C8 118.05(12) . . ?
C6 N2 C8 130.43(12) . . ?
N2 C8 H8A 109.5 . . ?
N2 C8 H8B 109.5 . . ?
H8A C8 H8B 109.5 . . ?
N2 C8 H8C 109.5 . . ?
H8A C8 H8C 109.5 . . ?
H8B C8 H8C 109.5 . . ?
N2 N3 N4 103.75(11) . . ?
N3 N4 C7 114.53(11) . . ?
N3 N4 C9 118.06(11) . . ?
C7 N4 C9 127.38(12) . . ?
N4 C9 H9A 109.5 . . ?
N4 C9 H9B 109.5 . . ?
H9A C9 H9B 109.5 . . ?
N4 C9 H9C 109.5 . . ?
H9A C9 H9C 109.5 . . ?
H9B C9 H9C 109.5 . . ?
C10 N5 Ru 173.47(11) . . ?
N5 C10 C11 178.94(15) . . ?
C10 C11 H11A 109.5 . . ?
C10 C11 H11B 109.5 . . ?
H11A C11 H11B 109.5 . . ?
C10 C11 H11C 109.5 . . ?
H11A C11 H11C 109.5 . . ?
H11B C11 H11C 109.5 . . ?
C12 N6 Ru 174.66(12) . . ?
N6 C12 C13 179.47(15) . . ?
C12 C13 H13A 109.5 . . ?
C12 C13 H13B 109.5 . . ?
H13A C13 H13B 109.5 . . ?
C12 C13 H13C 109.5 . . ?
H13A C13 H13C 109.5 . . ?
H13B C13 H13C 109.5 . . ?
C14 N7 Ru 169.83(12) . . ?
N7 C14 C15 178.64(16) . . ?
C14 C15 H15A 109.5 . . ?
C14 C15 H15B 109.5 . . ?
H15A C15 H15B 109.5 . . ?
C14 C15 H15C 109.5 . . ?
H15A C15 H15C 109.5 . . ?
H15B C15 H15C 109.5 . . ?
C16 N8 Ru 174.41(11) . . ?
N8 C16 C17 179.32(17) . . ?
C16 C17 H17A 109.5 . . ?
C16 C17 H17B 109.5 . . ?
H17A C17 H17B 109.5 . . ?
C16 C17 H17C 109.5 . . ?
H17A C17 H17C 109.5 . . ?
H17B C17 H17C 109.5 . . ?
F1 C18 F3 107.80(14) . . ?
F1 C18 F2 107.76(12) . . ?
F3 C18 F2 107.56(13) . . ?
F1 C18 S1 111.30(11) . . ?
F3 C18 S1 111.66(10) . . ?
F2 C18 S1 110.58(12) . . ?
O2 S1 O3 115.36(7) . . ?
O2 S1 O1 115.00(7) . . ?
O3 S1 O1 114.35(7) . . ?
O2 S1 C18 103.22(7) . . ?
O3 S1 C18 103.15(7) . . ?
O1 S1 C18 103.41(7) . . ?
O5 S2 O4 114.66(9) . . ?
O5 S2 O6 115.85(9) . . ?
O4 S2 O6 114.92(8) . . ?
O5 S2 C19 103.72(7) . . ?
O4 S2 C19 102.53(7) . . ?
O6 S2 C19 102.54(7) . . ?
F6 C19 F5 108.82(13) . . ?
F6 C19 F4 107.32(12) . . ?
F5 C19 F4 106.49(12) . . ?
F6 C19 S2 111.74(10) . . ?
F5 C19 S2 110.70(10) . . ?
F4 C19 S2 111.56(10) . . ?

loop_
_geom_bond_atom_site_label_1
_geom_bond_atom_site_label_2
_geom_bond_distance
_geom_bond_site_symmetry_2
_geom_bond_publ_flag
Ru C7 1.9922(13) . ?
Ru N8 2.0206(11) . ?
Ru N6 2.0315(11) . ?
Ru N7 2.0331(12) . ?
Ru N1 2.0954(11) . ?
Ru N5 2.1166(12) . ?
N1 C1 1.3443(18) . ?
N1 C5 1.3720(17) . ?
C1 C2 1.3842(19) . ?
C1 H1 0.9500 . ?
C2 C3 1.380(2) . ?
C2 H2 0.9500 . ?
C3 C4 1.385(2) . ?
C3 H3 0.9500 . ?
C4 C5 1.3896(19) . ?
C4 H4 0.9500 . ?
C5 C6 1.4521(18) . ?
C6 N2 1.3581(17) . ?
C6 C7 1.3912(18) . ?
C7 N4 1.3584(17) . ?
N2 N3 1.3240(16) . ?
N2 C8 1.4680(17) . ?
C8 H8A 0.9800 . ?
C8 H8B 0.9800 . ?
C8 H8C 0.9800 . ?
N3 N4 1.3440(16) . ?
N4 C9 1.4579(17) . ?
C9 H9A 0.9800 . ?
C9 H9B 0.9800 . ?
C9 H9C 0.9800 . ?
N5 C10 1.1378(18) . ?
C10 C11 1.454(2) . ?
C11 H11A 0.9800 . ?
C11 H11B 0.9800 . ?
C11 H11C 0.9800 . ?
N6 C12 1.1409(18) . ?
C12 C13 1.4597(19) . ?
C13 H13A 0.9800 . ?
C13 H13B 0.9800 . ?
C13 H13C 0.9800 . ?
N7 C14 1.1425(18) . ?
C14 C15 1.457(2) . ?
C15 H15A 0.9800 . ?
C15 H15B 0.9800 . ?
C15 H15C 0.9800 . ?
N8 C16 1.1400(18) . ?
C16 C17 1.456(2) . ?
C17 H17A 0.9800 . ?
C17 H17B 0.9800 . ?
C17 H17C 0.9800 . ?
O1 S1 1.4434(11) . ?
O2 S1 1.4414(12) . ?
O3 S1 1.4416(11) . ?
C18 F1 1.3267(18) . ?
C18 F3 1.3276(19) . ?
C18 F2 1.3314(18) . ?
C18 S1 1.8277(16) . ?
O4 S2 1.4373(12) . ?
O5 S2 1.4358(13) . ?
O6 S2 1.4373(13) . ?
S2 C19 1.8290(15) . ?
C19 F6 1.3192(17) . ?
C19 F5 1.3326(17) . ?
C19 F4 1.3388(18) . ?

loop_
_geom_torsion_atom_site_label_1
_geom_torsion_atom_site_label_2
_geom_torsion_atom_site_label_3
_geom_torsion_atom_site_label_4
_geom_torsion
_geom_torsion_site_symmetry_1
_geom_torsion_site_symmetry_2
_geom_torsion_site_symmetry_3
_geom_torsion_site_symmetry_4
_geom_torsion_publ_flag
C7 Ru N1 C1 179.09(12) . . . . ?
N8 Ru N1 C1 91.07(11) . . . . ?
N7 Ru N1 C1 -91.73(11) . . . . ?
N5 Ru N1 C1 1.43(11) . . . . ?
C7 Ru N1 C5 0.76(9) . . . . ?
N8 Ru N1 C5 -87.25(10) . . . . ?
N7 Ru N1 C5 89.94(10) . . . . ?
N5 Ru N1 C5 -176.90(9) . . . . ?
C5 N1 C1 C2 0.6(2) . . . . ?
Ru N1 C1 C2 -177.75(11) . . . . ?
N1 C1 C2 C3 -0.3(2) . . . . ?
C1 C2 C3 C4 -0.2(2) . . . . ?
C2 C3 C4 C5 0.3(2) . . . . ?
C1 N1 C5 C4 -0.45(19) . . . . ?
Ru N1 C5 C4 178.00(10) . . . . ?
C1 N1 C5 C6 -179.26(12) . . . . ?
Ru N1 C5 C6 -0.81(14) . . . . ?
C3 C4 C5 N1 0.0(2) . . . . ?
C3 C4 C5 C6 178.59(13) . . . . ?
N1 C5 C6 N2 177.90(13) . . . . ?
C4 C5 C6 N2 -0.8(2) . . . . ?
N1 C5 C6 C7 0.39(17) . . . . ?
C4 C5 C6 C7 -178.32(13) . . . . ?
N2 C6 C7 N4 -0.40(14) . . . . ?
C5 C6 C7 N4 177.71(11) . . . . ?
N2 C6 C7 Ru -177.87(8) . . . . ?
C5 C6 C7 Ru 0.23(16) . . . . ?
N8 Ru C7 N4 -85.04(16) . . . . ?
N6 Ru C7 N4 3.00(16) . . . . ?
N7 Ru C7 N4 90.69(16) . . . . ?
N1 Ru C7 N4 -176.49(16) . . . . ?
N8 Ru C7 C6 90.95(10) . . . . ?
N6 Ru C7 C6 178.99(10) . . . . ?
N7 Ru C7 C6 -93.32(10) . . . . ?
N1 Ru C7 C6 -0.50(9) . . . . ?
C7 C6 N2 N3 0.12(15) . . . . ?
C5 C6 N2 N3 -177.59(14) . . . . ?
C7 C6 N2 C8 178.03(13) . . . . ?
C5 C6 N2 C8 0.3(2) . . . . ?
C6 N2 N3 N4 0.22(14) . . . . ?
C8 N2 N3 N4 -177.98(11) . . . . ?
N2 N3 N4 C7 -0.51(14) . . . . ?
N2 N3 N4 C9 -178.89(11) . . . . ?
C6 C7 N4 N3 0.57(15) . . . . ?
Ru C7 N4 N3 176.87(11) . . . . ?
C6 C7 N4 C9 178.77(12) . . . . ?
Ru C7 N4 C9 -4.9(2) . . . . ?
F1 C18 S1 O2 60.70(12) . . . . ?
F3 C18 S1 O2 -178.78(12) . . . . ?
F2 C18 S1 O2 -59.04(12) . . . . ?
F1 C18 S1 O3 -178.85(11) . . . . ?
F3 C18 S1 O3 -58.33(13) . . . . ?
F2 C18 S1 O3 61.40(12) . . . . ?
F1 C18 S1 O1 -59.45(12) . . . . ?
F3 C18 S1 O1 61.07(13) . . . . ?
F2 C18 S1 O1 -179.19(11) . . . . ?
O5 S2 C19 F6 63.28(13) . . . . ?
O4 S2 C19 F6 -177.09(12) . . . . ?
O6 S2 C19 F6 -57.65(13) . . . . ?
O5 S2 C19 F5 -175.25(11) . . . . ?
O4 S2 C19 F5 -55.63(12) . . . . ?
O6 S2 C19 F5 63.81(12) . . . . ?
O5 S2 C19 F4 -56.86(12) . . . . ?
O4 S2 C19 F4 62.76(12) . . . . ?
O6 S2 C19 F4 -177.80(11) . . . . ?
